data_4000630
loop_
_publ_author_name
'Yuji Ohashi'
'Kenji Sakurai'
'Ng, Seik Weng'

_journal_name_full 'Chemistry of Materials'
_journal_paper_doi 10.1021/cm051145d
_journal_year 2005
_chemical_formula_sum 'C24 H18 N6 O5'
_chemical_formula_weight 470.44
_chemical_name_common 'azoxy dimer of 2-(2',4'-dinitrobenzyl)pyridine'
_space_group_crystal_system triclinic
_space_group_IT_number 2
_space_group_name_Hall '-P 1'
_space_group_name_H-M_alt 'P -1'
_cell_angle_alpha 86.3850(10)
_cell_angle_beta 80.176(2)
_cell_angle_gamma 61.4850(10)
_cell_formula_units_Z 1
_cell_length_a 7.2765(2)
_cell_length_b 7.56730(10)
_cell_length_c 11.2579(3)
_cell_measurement_temperature 78(2)
_cell_volume 536.59(2)
_diffrn_ambient_temperature 78(2)
_exptl_crystal_density_diffrn 1.456
_cod_depositor_comments
;
 Adding the _space_group_crystal_system data item.

 Antanas Vaitkus,
 2017-07-07
;
_cod_original_sg_symbol_H-M triclinic
_cod_database_code 4000630

loop_
_space_group_symop_id
_space_group_symop_operation_xyz
1 x,y,z
2 -x,-y,-z

loop_
_atom_site_label
_atom_site_type_symbol
_atom_site_fract_x
_atom_site_fract_y
_atom_site_fract_z
_atom_site_U_iso_or_equiv
_atom_site_adp_type
_atom_site_occupancy
_atom_site_symmetry_multiplicity
_atom_site_calc_flag
_atom_site_refinement_flags
_atom_site_disorder_assembly
_atom_site_disorder_group
O1 O 0.6043(5) 0.7016(4) 0.5060(3) 0.0262(7) Uani 0.50 1 d P A -1
N1 N 0.4993(7) 0.6053(8) 0.5186(5) 0.0218(8) Uani 0.50 1 d PDU A -1
N1' N 0.5587(7) 0.4296(8) 0.4832(5) 0.0218(8) Uani 0.50 1 d PD A -1
O2 O 0.0946(3) 1.2381(3) 0.73517(18) 0.0458(5) Uani 1 1 d . . .
O3 O -0.2224(3) 1.3609(2) 0.69473(14) 0.0310(4) Uani 1 1 d . . .
N2 N -0.0484(3) 1.2201(3) 0.70268(15) 0.0239(4) Uani 1 1 d D . .
N3 N -0.2458(3) 1.1133(3) 0.92365(15) 0.0231(4) Uani 1 1 d . . .
C1 C 0.2790(5) 0.7144(6) 0.5799(5) 0.0185(11) Uani 0.50 1 d PGDU A -1
C2 C 0.2075(6) 0.9122(5) 0.6155(4) 0.0176(5) Uiso 0.50 1 d PGD A -1
H2 H 0.3014 0.9682 0.6027 0.021 Uiso 0.50 1 calc PR A -1
C3 C -0.0014(7) 1.0279(7) 0.6700(8) 0.0174(5) Uani 0.50 1 d PGDU A -1
C4 C -0.1387(7) 0.9460(10) 0.6888(11) 0.0191(7) Uani 0.50 1 d PGDU A -1
C5 C -0.0672(6) 0.7482(9) 0.6531(8) 0.0240(11) Uani 0.50 1 d PGU A -1
H5 H -0.1611 0.6922 0.6660 0.029 Uiso 0.50 1 calc PR A -1
C6 C 0.1417(6) 0.6325(6) 0.5987(5) 0.0205(10) Uani 0.50 1 d PGDU A -1
H6 H 0.1905 0.4973 0.5743 0.025 Uiso 0.50 1 calc PR A -1
C7 C -0.3745(18) 1.0671(19) 0.7500(10) 0.0218(18) Uani 0.50 1 d PDU A -1
H7A H -0.4499 1.1759 0.6952 0.026 Uiso 0.50 1 calc PR A -1
H7B H -0.4380 0.9760 0.7566 0.026 Uiso 0.50 1 calc PR A -1
C1' C 0.7742(5) 0.3115(6) 0.4223(5) 0.0185(11) Uani 0.50 1 d PGD A -1
C2' C 0.8105(6) 0.1235(5) 0.3865(4) 0.0176(5) Uiso 0.50 1 d PGD A -1
H2' H 0.6983 0.0903 0.3998 0.021 Uiso 0.50 1 calc PR A -1
C3' C 1.0111(7) -0.0157(7) 0.3312(8) 0.0174(5) Uani 0.50 1 d PG . -1
C4' C 1.1753(7) 0.0330(9) 0.3117(11) 0.0191(7) Uani 0.50 1 d PGD A -1
C5' C 1.1389(5) 0.2209(9) 0.3475(8) 0.0240(11) Uani 0.50 1 d PG A -1
H5' H 1.2511 0.2542 0.3342 0.029 Uiso 0.50 1 calc PR A -1
C6' C 0.9384(6) 0.3602(6) 0.4028(5) 0.0205(10) Uani 0.50 1 d PGD A -1
H6' H 0.9135 0.4886 0.4273 0.025 Uiso 0.50 1 calc PR A -1
C7' C 1.4038(18) -0.1144(19) 0.2563(9) 0.0218(18) Uani 0.50 1 d PD . -1
H7'1 H 1.4970 -0.0548 0.2625 0.026 Uiso 0.50 1 calc PR . -1
H7'2 H 1.4538 -0.2404 0.3022 0.026 Uiso 0.50 1 calc PR . -1
C8 C -0.4193(3) 1.1625(3) 0.87539(18) 0.0230(5) Uani 1 1 d D . .
C9 C -0.6241(3) 1.2746(4) 0.9386(2) 0.0272(5) Uani 1 1 d . A .
H9 H -0.7443 1.3053 0.9022 0.033 Uiso 1 1 calc R . .
C10 C -0.6483(3) 1.3398(3) 1.0547(2) 0.0294(5) Uani 1 1 d . . .
H10 H -0.7857 1.4178 1.0993 0.035 Uiso 1 1 calc R A .
C11 C -0.4703(3) 1.2901(3) 1.10526(19) 0.0260(5) Uani 1 1 d . A .
H11 H -0.4827 1.3327 1.1852 0.031 Uiso 1 1 calc R . .
C12 C -0.2736(3) 1.1772(3) 1.03722(18) 0.0243(5) Uani 1 1 d . . .
H12 H -0.1515 1.1429 1.0726 0.029 Uiso 1 1 calc R A .

loop_
_atom_site_aniso_label
_atom_site_aniso_U_11
_atom_site_aniso_U_22
_atom_site_aniso_U_33
_atom_site_aniso_U_23
_atom_site_aniso_U_13
_atom_site_aniso_U_12
O1 0.0222(15) 0.0209(15) 0.0336(17) -0.0013(12) 0.0054(12) -0.0116(12)
N1 0.018(2) 0.0234(17) 0.0154(10) -0.0002(11) -0.0030(15) -0.0034(12)
N1' 0.018(2) 0.0234(17) 0.0154(10) -0.0002(11) -0.0030(15) -0.0034(12)
O2 0.0539(12) 0.0589(13) 0.0494(12) 0.0053(9) -0.0185(9) -0.0437(11)
O3 0.0392(10) 0.0209(8) 0.0213(8) -0.0014(6) -0.0020(6) -0.0056(7)
N2 0.0303(10) 0.0283(10) 0.0157(8) 0.0015(7) -0.0030(7) -0.0164(8)
N3 0.0198(9) 0.0316(10) 0.0148(8) -0.0013(7) 0.0001(6) -0.0103(7)
C1 0.009(2) 0.0258(16) 0.0116(10) 0.0023(11) 0.0002(15) -0.0021(13)
C3 0.0185(10) 0.0199(11) 0.0113(9) 0.0003(8) -0.0023(7) -0.0071(8)
C4 0.0187(16) 0.0269(15) 0.0105(9) -0.0011(12) 0.0000(17) -0.0104(14)
C5 0.025(3) 0.033(2) 0.0192(11) -0.0024(16) 0.004(3) -0.020(3)
C6 0.022(3) 0.0201(12) 0.0198(12) -0.0022(9) 0.002(2) -0.0117(19)
C7 0.017(3) 0.030(5) 0.0160(13) 0.004(2) -0.0049(15) -0.008(3)
C1' 0.009(2) 0.0258(16) 0.0116(10) 0.0023(11) 0.0002(15) -0.0021(13)
C3' 0.0185(10) 0.0199(11) 0.0113(9) 0.0003(8) -0.0023(7) -0.0071(8)
C4' 0.0187(16) 0.0269(15) 0.0105(9) -0.0011(12) 0.0000(17) -0.0104(14)
C5' 0.025(3) 0.033(2) 0.0192(11) -0.0024(16) 0.004(3) -0.020(3)
C6' 0.022(3) 0.0201(12) 0.0198(12) -0.0022(9) 0.002(2) -0.0117(19)
C7' 0.017(3) 0.030(5) 0.0160(13) 0.004(2) -0.0049(15) -0.008(3)
C8 0.0204(10) 0.0318(12) 0.0173(10) 0.0004(8) 0.0002(7) -0.0137(9)
C9 0.0189(10) 0.0345(12) 0.0250(11) 0.0021(9) -0.0018(8) -0.0109(9)
C10 0.0205(11) 0.0315(12) 0.0275(11) -0.0026(9) 0.0049(8) -0.0078(9)
C11 0.0286(11) 0.0272(11) 0.0163(9) -0.0022(8) 0.0024(8) -0.0102(9)
C12 0.0223(10) 0.0308(12) 0.0172(10) -0.0002(8) -0.0024(8) -0.0106(9)

loop_
_geom_bond_atom_site_label_1
_geom_bond_atom_site_label_2
_geom_bond_distance
_geom_bond_site_symmetry_2
_geom_bond_publ_flag
O1 N1 1.271(5) . ?
N1 N1' 1.254(5) . ?
N1 C1 1.468(5) . ?
N1' C1' 1.449(5) . ?
O2 N2 1.227(2) . ?
O3 N2 1.219(2) . ?
N2 C3 1.384(4) . ?
N2 C3' 1.499(11) 2_666 ?
N3 C8 1.337(3) . ?
N3 C12 1.344(3) . ?
C1 C2 1.3900 . ?
C1 C6 1.3900 . ?
C2 C3 1.3900 . ?
C3 C4 1.3900 . ?
C4 C5 1.3900 . ?
C4 C7 1.559(10) . ?
C5 C6 1.3900 . ?
C7 C8 1.539(10) . ?
C1' C2' 1.3900 . ?
C1' C6' 1.3900 . ?
C2' C3' 1.3900 . ?
C3' C4' 1.3900 . ?
C3' N2 1.499(4) 2_666 ?
C4' C5' 1.3900 . ?
C4' C7' 1.537(10) . ?
C5' C6' 1.3900 . ?
C7' C8 1.521(10) 2_666 ?
C8 C9 1.397(3) . ?
C8 C7' 1.521(10) 2_666 ?
C9 C10 1.380(3) . ?
C10 C11 1.379(3) . ?
C11 C12 1.380(3) . ?
